data_1564799
loop_
_publ_author_name
'Luo, Xiaowei'
'Cai, Guodi'
'Guo, Yinfeng'
'Gao, Chenghai'
'Huang, Weifeng'
'Zhang, Zhenhua'
'Lu, Humu'
'Liu, Kai'
'Chen, Jianghe'
'Xiong, Xiaofeng'
'Lei, Jinping'
'Zhou, Xuefeng'
'Wang, Junjian'
'Liu, Yonghong'

_publ_section_title
;
 Exploring Marine-Derived Ascochlorins as Novel Human Dihydroorotate
 Dehydrogenase Inhibitors for Treatment of Triple-Negative Breast Cancer.
;
_journal_issue 18
_journal_name_full 'Journal of medicinal chemistry'
_journal_page_first 13918
_journal_page_last 13932
_journal_paper_doi 10.1021/acs.jmedchem.1c01402
_journal_volume 64
_journal_year 2021
_chemical_absolute_configuration ad
_chemical_formula_moiety 'C23 H33 Cl O5'
_chemical_formula_sum 'C23 H33 Cl O5'
_chemical_formula_weight 424.94
_space_group_crystal_system trigonal
_space_group_IT_number 154
_space_group_name_Hall 'P 32 2"'
_space_group_name_H-M_alt 'P 32 2 1'
_atom_sites_solution_hydrogens mixed
_atom_sites_solution_primary dual
_audit_creation_date 2019-06-13
_audit_creation_method
;
Olex2 1.2
(compiled 2018.05.29 svn.r3508 for OlexSys, GUI svn.r5506)
;
_cell_angle_alpha 90
_cell_angle_beta 90
_cell_angle_gamma 120
_cell_formula_units_Z 6
_cell_length_a 11.45880(10)
_cell_length_b 11.45880(10)
_cell_length_c 28.4455(2)
_cell_measurement_reflns_used 9392
_cell_measurement_temperature 108(3)
_cell_measurement_theta_max 73.7110
_cell_measurement_theta_min 4.6690
_cell_volume 3234.61(5)
_computing_cell_refinement 'CrysAlisPro 1.171.39.33c (Rigaku OD, 2017)'
_computing_data_collection 'CrysAlisPro 1.171.39.33c (Rigaku OD, 2017)'
_computing_data_reduction 'CrysAlisPro 1.171.39.33c (Rigaku OD, 2017)'
_computing_molecular_graphics 'Olex2 (Dolomanov et al., 2009)'
_computing_publication_material 'Olex2 (Dolomanov et al., 2009)'
_computing_structure_refinement 'ShelXL (Sheldrick, 2015)'
_computing_structure_solution 'ShelXT (Sheldrick, 2015)'
_diffrn_ambient_environment N~2~
_diffrn_ambient_temperature 108(3)
_diffrn_detector 'Pilatus3R 200K-A'
_diffrn_measured_fraction_theta_full 1.000
_diffrn_measured_fraction_theta_max 0.979
_diffrn_measurement_details
;
List of Runs (angles in degrees, time in seconds):

  # Type    Start    End  Width  t~exp~   \w     \q     \k     \f   Frames
--------------------------------------------------------------------------
  1  \w    -32.00  28.00   0.30    0.32    --    0.00 -82.00  90.00  200
  2  \w    -22.00   4.10   0.30    0.32    --    0.00 -82.00-180.00   87
  3  \w    -31.00   5.00   0.30    0.32    --    0.00 -82.00 -60.00  120
  4  \w     11.00 102.20   0.30    1.28    --   95.20 -77.00 150.00  304
  5  \w    100.00 172.90   0.30    1.28    --   95.20  82.00-120.00  243
  6  \w     17.00  50.00   0.30    1.28    --   95.20 -30.00-120.00  110
  7  \w    123.00 171.00   0.30    1.28    --   95.20  82.00  30.00  160
  8  \w     82.00 178.00   0.30    1.28    --   95.20  30.00   0.00  320
;
_diffrn_measurement_device 'four-circle diffractometer'
_diffrn_measurement_device_type 'XtaLAB Pro: Kappa single'
_diffrn_measurement_method '\w scans'
_diffrn_orient_matrix_type 'CrysAlisPro convention (1999,Acta A55,543-557)'
_diffrn_orient_matrix_UB_11 -0.1209573000
_diffrn_orient_matrix_UB_12 -0.1422542000
_diffrn_orient_matrix_UB_13 0.0081235000
_diffrn_orient_matrix_UB_21 -0.0497170000
_diffrn_orient_matrix_UB_22 0.0548584000
_diffrn_orient_matrix_UB_23 0.0400195000
_diffrn_orient_matrix_UB_31 -0.0835951000
_diffrn_orient_matrix_UB_32 0.0291329000
_diffrn_orient_matrix_UB_33 -0.0355949000
_diffrn_radiation_monochromator graphite
_diffrn_radiation_probe x-ray
_diffrn_radiation_type CuK\a
_diffrn_radiation_wavelength 1.54184
_diffrn_reflns_av_R_equivalents 0.0271
_diffrn_reflns_av_unetI/netI 0.0265
_diffrn_reflns_Laue_measured_fraction_full 1.000
_diffrn_reflns_Laue_measured_fraction_max 0.979
_diffrn_reflns_limit_h_max 11
_diffrn_reflns_limit_h_min -12
_diffrn_reflns_limit_k_max 14
_diffrn_reflns_limit_k_min -10
_diffrn_reflns_limit_l_max 34
_diffrn_reflns_limit_l_min -34
_diffrn_reflns_number 11377
_diffrn_reflns_point_group_measured_fraction_full 1.000
_diffrn_reflns_point_group_measured_fraction_max 0.967
_diffrn_reflns_theta_full 67.684
_diffrn_reflns_theta_max 73.905
_diffrn_reflns_theta_min 4.456
_diffrn_source 'Rotating-anode X-ray tube'
_diffrn_source_type 'MicroMax 007 (Cu) X-ray Source'
_exptl_absorpt_coefficient_mu 1.827
_exptl_absorpt_correction_T_max 1.00000
_exptl_absorpt_correction_T_min 0.75177
_exptl_absorpt_correction_type multi-scan
_exptl_absorpt_process_details
;
CrysAlisPro 1.171.39.33c (Rigaku Oxford Diffraction, 2017)
Empirical absorption correction using spherical harmonics,
 implemented in SCALE3 ABSPACK scaling algorithm.
;
_exptl_crystal_colour 'clear brownish colourless'
_exptl_crystal_colour_lustre clear
_exptl_crystal_colour_modifier brownish
_exptl_crystal_colour_primary colourless
_exptl_crystal_density_diffrn 1.309
_exptl_crystal_description block
_exptl_crystal_F_000 1368
_exptl_crystal_size_max 0.15
_exptl_crystal_size_mid 0.1
_exptl_crystal_size_min 0.08
_refine_diff_density_max 0.270
_refine_diff_density_min -0.272
_refine_diff_density_rms 0.047
_refine_ls_abs_structure_details
;
 Flack x determined using 1730 quotients [(I+)-(I-)]/[(I+)+(I-)]
 (Parsons, Flack and Wagner, Acta Cryst. B69 (2013) 249-259).
;
_refine_ls_abs_structure_Flack 0.009(5)
_refine_ls_extinction_method none
_refine_ls_goodness_of_fit_ref 1.052
_refine_ls_hydrogen_treatment mixed
_refine_ls_matrix_type full
_refine_ls_number_parameters 277
_refine_ls_number_reflns 4254
_refine_ls_number_restraints 0
_refine_ls_restrained_S_all 1.052
_refine_ls_R_factor_all 0.0302
_refine_ls_R_factor_gt 0.0299
_refine_ls_shift/su_max 0.001
_refine_ls_shift/su_mean 0.000
_refine_ls_structure_factor_coef Fsqd
_refine_ls_weighting_details 'w=1/[\s^2^(Fo^2^)+(0.0493P)^2^+0.6200P] where P=(Fo^2^+2Fc^2^)/3'
_refine_ls_weighting_scheme calc
_refine_ls_wR_factor_gt 0.0793
_refine_ls_wR_factor_ref 0.0798
_reflns_Friedel_coverage 0.715
_reflns_Friedel_fraction_full 0.999
_reflns_Friedel_fraction_max 0.951
_reflns_number_gt 4194
_reflns_number_total 4254
_reflns_threshold_expression 'I > 2\s(I)'
_cod_data_source_file jm1c01402_si_007.cif
_cod_data_source_block luoxiaowei_as77_collect
_cod_original_cell_volume 3234.61(6)
_cod_database_code 1564799
_shelx_shelxl_version_number 2014/7
_chemical_oxdiff_formula 'C138 H198 Cl6 O30 '
_shelx_space_group_comment
;
The symmetry employed for this shelxl refinement is uniquely defined
by the following loop, which should always be used as a source of
symmetry information in preference to the above space-group names.
They are only intended as comments.
;
_shelx_estimated_absorpt_t_max 0.868
_shelx_estimated_absorpt_t_min 0.771
_reflns_odcompleteness_completeness 99.91
_reflns_odcompleteness_iscentric 1
_reflns_odcompleteness_theta 66.97
_olex2_refinement_description
;
1. Fixed Uiso
 At 1.2 times of:
  All C(H) groups, All C(H,H) groups
 At 1.5 times of:
  All C(H,H,H) groups, All O(H) groups
2.a Ternary CH refined with riding coordinates:
 C10(H10), C14(H14), C18(H18)
2.b Secondary CH2 refined with riding coordinates:
 C9(H9A,H9B), C17(H17A,H17B), C16(H16A,H16B), C13(H13A,H13B), C12(H12A,H12B)
2.c Aromatic/amide H refined with riding coordinates:
 C8(H8)
2.d Idealised Me refined as rotating group:
 C21(H21A,H21B,H21C), C20(H20A,H20B,H20C), C22(H22A,H22B,H22C), C23(H23A,H23B,
 H23C), C7(H7A,H7B,H7C)
2.e Idealised tetrahedral OH refined as rotating group:
 O3(H3), O2(H2)
;
_olex2_submission_special_instructions 'No special instructions were received'
_oxdiff_exptl_absorpt_empirical_details
;
Empirical correction (ABSPACK) includes:
- Absorption correction using spherical harmonics
- Frame scaling
;
_oxdiff_exptl_absorpt_empirical_full_max 1.436
_oxdiff_exptl_absorpt_empirical_full_min 0.731

loop_
_space_group_symop_operation_xyz
'x, y, z'
'-y, x-y, z+2/3'
'-x+y, -x, z+1/3'
'y, x, -z'
'x-y, -y, -z+1/3'
'-x, -x+y, -z+2/3'

loop_
_atom_site_label
_atom_site_type_symbol
_atom_site_fract_x
_atom_site_fract_y
_atom_site_fract_z
_atom_site_U_iso_or_equiv
_atom_site_adp_type
_atom_site_occupancy
_atom_site_site_symmetry_order
_atom_site_calc_flag
_atom_site_refinement_flags_posn
_atom_site_refinement_flags_adp
_atom_site_refinement_flags_occupancy
_atom_site_disorder_assembly
_atom_site_disorder_group
Cl18 Cl 0.73484(5) 0.97772(5) 0.33858(2) 0.02682(13) Uani 1 1 d . . . . .
O4 O 0.64543(15) 0.45978(16) 0.33704(5) 0.0248(3) Uani 1 1 d . . . . .
O5 O 0.70787(15) 0.47749(15) 0.60982(4) 0.0254(3) Uani 1 1 d . . . . .
O3 O 0.71462(15) 0.72153(15) 0.34061(5) 0.0237(3) Uani 1 1 d . . . . .
H3 H 0.7098 0.6477 0.3406 0.036 Uiso 1 1 calc GR . . . .
O2 O 1.11284(15) 0.84516(16) 0.42839(5) 0.0275(3) Uani 1 1 d . . . . .
H2 H 1.1747 0.9120 0.4409 0.041 Uiso 1 1 calc GR . . . .
O1 O 1.23587(17) 1.08144(18) 0.46379(6) 0.0367(4) Uani 1 1 d . . . . .
C2 C 1.0238(2) 0.8769(2) 0.41012(6) 0.0222(4) Uani 1 1 d . . . . .
C4 C 0.8252(2) 0.8106(2) 0.36476(6) 0.0214(4) Uani 1 1 d . . . . .
C3 C 0.9124(2) 0.7751(2) 0.38651(6) 0.0210(4) Uani 1 1 d . . . . .
C9 C 0.8894(2) 0.6334(2) 0.38329(7) 0.0217(4) Uani 1 1 d . . . . .
H9A H 0.9674 0.6328 0.3962 0.026 Uiso 1 1 calc R . . . .
H9B H 0.8827 0.6086 0.3504 0.026 Uiso 1 1 calc R . . . .
C10 C 0.76115(19) 0.5251(2) 0.40930(6) 0.0195(4) Uani 1 1 d . . . . .
H10 H 0.7047 0.5663 0.4134 0.023 Uiso 1 1 calc R . . . .
C15 C 0.78587(19) 0.4899(2) 0.46025(6) 0.0200(4) Uani 1 1 d . . . . .
C14 C 0.6438(2) 0.3914(2) 0.48090(6) 0.0202(4) Uani 1 1 d . . . . .
H14 H 0.5925 0.4380 0.4765 0.024 Uiso 1 1 calc R . . . .
C11 C 0.6786(2) 0.4020(2) 0.37702(6) 0.0222(4) Uani 1 1 d . . . . .
C6 C 0.9521(2) 1.0414(2) 0.39406(7) 0.0239(4) Uani 1 1 d . . . . .
C19 C 0.6363(2) 0.3636(2) 0.53494(6) 0.0213(4) Uani 1 1 d . . . . .
C5 C 0.8472(2) 0.9429(2) 0.36801(6) 0.0228(4) Uani 1 1 d . . . . .
C1 C 1.0428(2) 1.0078(2) 0.41553(6) 0.0240(4) Uani 1 1 d . . . . .
C18 C 0.7069(2) 0.5013(2) 0.55996(6) 0.0220(4) Uani 1 1 d . . . . .
H18 H 0.6528 0.5447 0.5548 0.026 Uiso 1 1 calc R . . . .
C17 C 0.8477(2) 0.5955(2) 0.54219(6) 0.0229(4) Uani 1 1 d . . . . .
H17A H 0.9044 0.5568 0.5486 0.028 Uiso 1 1 calc R . . . .
H17B H 0.8849 0.6806 0.5588 0.028 Uiso 1 1 calc R . . . .
C16 C 0.8482(2) 0.6207(2) 0.48923(6) 0.0219(4) Uani 1 1 d . . . . .
H16A H 0.9403 0.6792 0.4790 0.026 Uiso 1 1 calc R . . . .
H16B H 0.7982 0.6670 0.4833 0.026 Uiso 1 1 calc R . . . .
C21 C 0.8836(2) 0.4338(2) 0.46089(7) 0.0240(4) Uani 1 1 d . . . . .
H21A H 0.8336 0.3379 0.4565 0.036 Uiso 1 1 calc GR . . . .
H21B H 0.9296 0.4541 0.4906 0.036 Uiso 1 1 calc GR . . . .
H21C H 0.9483 0.4745 0.4360 0.036 Uiso 1 1 calc GR . . . .
C13 C 0.5699(2) 0.2640(2) 0.45070(7) 0.0247(4) Uani 1 1 d . . . . .
H13A H 0.6228 0.2193 0.4491 0.030 Uiso 1 1 calc R . . . .
H13B H 0.4838 0.2022 0.4650 0.030 Uiso 1 1 calc R . . . .
C20 C 0.4874(2) 0.2902(2) 0.54996(7) 0.0287(5) Uani 1 1 d . . . . .
H20A H 0.4443 0.3372 0.5377 0.043 Uiso 1 1 calc GR . . . .
H20B H 0.4817 0.2876 0.5837 0.043 Uiso 1 1 calc GR . . . .
H20C H 0.4432 0.1998 0.5379 0.043 Uiso 1 1 calc GR . . . .
C22 C 0.6973(2) 0.2766(2) 0.54987(7) 0.0251(4) Uani 1 1 d . . . . .
H22A H 0.6663 0.2009 0.5290 0.038 Uiso 1 1 calc GR . . . .
H22B H 0.6699 0.2451 0.5814 0.038 Uiso 1 1 calc GR . . . .
H22C H 0.7938 0.3295 0.5485 0.038 Uiso 1 1 calc GR . . . .
C23 C 0.7546(2) 0.3331(2) 0.35886(7) 0.0283(5) Uani 1 1 d . . . . .
H23A H 0.7047 0.2731 0.3336 0.043 Uiso 1 1 calc GR . . . .
H23B H 0.7651 0.2829 0.3839 0.043 Uiso 1 1 calc GR . . . .
H23C H 0.8418 0.4001 0.3476 0.043 Uiso 1 1 calc GR . . . .
C8 C 1.1550(2) 1.1051(2) 0.44334(7) 0.0303(5) Uani 1 1 d . . . . .
H8 H 1.1670 1.1914 0.4460 0.036 Uiso 1 1 calc R . . . .
C12 C 0.5475(2) 0.3006(2) 0.40125(7) 0.0247(4) Uani 1 1 d . . . . .
H12A H 0.4883 0.3382 0.4030 0.030 Uiso 1 1 calc R . . . .
H12B H 0.5030 0.2193 0.3824 0.030 Uiso 1 1 calc R . . . .
C7 C 0.9687(3) 1.1799(2) 0.39999(9) 0.0336(5) Uani 1 1 d . . . . .
H7A H 1.0549 1.2464 0.3879 0.050 Uiso 1 1 calc GR . . . .
H7B H 0.9631 1.1967 0.4327 0.050 Uiso 1 1 calc GR . . . .
H7C H 0.8987 1.1846 0.3831 0.050 Uiso 1 1 calc GR . . . .
H4 H 0.599(4) 0.396(4) 0.3188(14) 0.067(11) Uiso 1 1 d . . . . .
H5 H 0.714(4) 0.548(4) 0.6224(12) 0.052(9) Uiso 1 1 d . . . . .

loop_
_atom_site_aniso_label
_atom_site_aniso_U_11
_atom_site_aniso_U_22
_atom_site_aniso_U_33
_atom_site_aniso_U_23
_atom_site_aniso_U_13
_atom_site_aniso_U_12
Cl18 0.0271(2) 0.0290(3) 0.0277(2) 0.00329(18) -0.00223(19) 0.0165(2)
O4 0.0319(8) 0.0267(8) 0.0165(6) -0.0019(5) -0.0056(5) 0.0152(7)
O5 0.0362(8) 0.0272(8) 0.0138(6) 0.0019(5) 0.0010(5) 0.0165(7)
O3 0.0255(7) 0.0247(7) 0.0211(6) -0.0015(5) -0.0040(5) 0.0128(6)
O2 0.0213(7) 0.0294(8) 0.0310(7) 0.0028(6) -0.0040(6) 0.0121(6)
O1 0.0280(8) 0.0391(10) 0.0371(8) -0.0038(7) -0.0093(7) 0.0125(7)
C2 0.0206(10) 0.0274(10) 0.0183(8) 0.0036(7) 0.0028(7) 0.0117(8)
C4 0.0218(10) 0.0261(10) 0.0159(8) 0.0004(7) 0.0017(7) 0.0117(8)
C3 0.0218(9) 0.0247(10) 0.0167(8) 0.0012(7) 0.0029(7) 0.0118(8)
C9 0.0240(10) 0.0252(10) 0.0182(8) -0.0004(7) 0.0009(7) 0.0140(8)
C10 0.0213(9) 0.0223(9) 0.0165(8) -0.0009(7) -0.0008(7) 0.0121(8)
C15 0.0213(10) 0.0230(9) 0.0172(8) -0.0010(7) -0.0023(7) 0.0121(8)
C14 0.0213(9) 0.0217(9) 0.0178(8) -0.0003(7) -0.0022(7) 0.0109(8)
C11 0.0279(11) 0.0246(10) 0.0170(8) -0.0011(7) -0.0043(7) 0.0152(9)
C6 0.0255(10) 0.0249(10) 0.0215(8) 0.0002(7) 0.0030(8) 0.0126(9)
C19 0.0229(10) 0.0226(10) 0.0184(8) 0.0015(7) -0.0010(7) 0.0113(8)
C5 0.0237(10) 0.0279(10) 0.0186(8) 0.0028(7) 0.0015(7) 0.0143(8)
C1 0.0219(10) 0.0270(10) 0.0203(8) 0.0009(8) 0.0017(7) 0.0101(9)
C18 0.0305(10) 0.0261(10) 0.0132(8) 0.0009(7) -0.0008(7) 0.0171(9)
C17 0.0282(10) 0.0225(10) 0.0161(8) -0.0023(7) -0.0020(7) 0.0112(8)
C16 0.0250(10) 0.0232(10) 0.0167(8) -0.0009(7) -0.0010(7) 0.0114(9)
C21 0.0250(10) 0.0290(11) 0.0212(8) -0.0004(8) -0.0019(7) 0.0158(9)
C13 0.0273(10) 0.0219(10) 0.0207(8) -0.0006(7) -0.0033(8) 0.0090(9)
C20 0.0275(11) 0.0330(12) 0.0208(9) 0.0024(8) 0.0018(8) 0.0115(9)
C22 0.0324(11) 0.0230(10) 0.0222(9) 0.0011(8) -0.0032(8) 0.0155(9)
C23 0.0358(12) 0.0329(12) 0.0224(9) -0.0069(8) -0.0045(8) 0.0217(10)
C8 0.0278(11) 0.0289(11) 0.0296(10) -0.0019(9) -0.0016(9) 0.0108(9)
C12 0.0252(10) 0.0251(10) 0.0213(9) -0.0032(8) -0.0054(8) 0.0108(9)
C7 0.0347(13) 0.0291(12) 0.0409(12) -0.0063(10) -0.0059(10) 0.0189(10)

loop_
_atom_type_symbol
_atom_type_description
_atom_type_scat_dispersion_real
_atom_type_scat_dispersion_imag
_atom_type_scat_source
C C 0.0181 0.0091 'International Tables Vol C Tables 4.2.6.8 and 6.1.1.4'
H H 0.0000 0.0000 'International Tables Vol C Tables 4.2.6.8 and 6.1.1.4'
Cl Cl 0.3639 0.7018 'International Tables Vol C Tables 4.2.6.8 and 6.1.1.4'
O O 0.0492 0.0322 'International Tables Vol C Tables 4.2.6.8 and 6.1.1.4'

loop_
_geom_angle_atom_site_label_1
_geom_angle_atom_site_label_2
_geom_angle_atom_site_label_3
_geom_angle
_geom_angle_site_symmetry_1
_geom_angle_site_symmetry_3
_geom_angle_publ_flag
C11 O4 H4 106(3) . . ?
C18 O5 H5 104(2) . . ?
C4 O3 H3 109.5 . . ?
C2 O2 H2 109.5 . . ?
O2 C2 C3 117.38(19) . . ?
O2 C2 C1 120.60(19) . . ?
C3 C2 C1 122.01(19) . . ?
O3 C4 C3 122.83(19) . . ?
O3 C4 C5 116.23(18) . . ?
C3 C4 C5 120.92(19) . . ?
C2 C3 C9 121.38(18) . . ?
C4 C3 C2 117.28(19) . . ?
C4 C3 C9 121.32(18) . . ?
C3 C9 H9A 108.6 . . ?
C3 C9 H9B 108.6 . . ?
C3 C9 C10 114.55(16) . . ?
H9A C9 H9B 107.6 . . ?
C10 C9 H9A 108.6 . . ?
C10 C9 H9B 108.6 . . ?
C9 C10 H10 105.1 . . ?
C9 C10 C15 115.11(15) . . ?
C15 C10 H10 105.1 . . ?
C11 C10 C9 110.37(14) . . ?
C11 C10 H10 105.1 . . ?
C11 C10 C15 114.88(16) . . ?
C14 C15 C10 106.07(14) . . ?
C16 C15 C10 107.46(15) . . ?
C16 C15 C14 108.13(15) . . ?
C16 C15 C21 108.62(16) . . ?
C21 C15 C10 112.32(15) . . ?
C21 C15 C14 113.97(16) . . ?
C15 C14 H14 104.5 . . ?
C15 C14 C19 116.67(15) . . ?
C19 C14 H14 104.5 . . ?
C13 C14 C15 110.94(15) . . ?
C13 C14 H14 104.5 . . ?
C13 C14 C19 114.12(16) . . ?
O4 C11 C10 103.18(15) . . ?
O4 C11 C23 108.43(15) . . ?
O4 C11 C12 108.44(16) . . ?
C23 C11 C10 115.16(17) . . ?
C23 C11 C12 110.93(17) . . ?
C12 C11 C10 110.23(15) . . ?
C5 C6 C1 117.76(19) . . ?
C5 C6 C7 121.3(2) . . ?
C1 C6 C7 120.95(19) . . ?
C18 C19 C14 107.35(15) . . ?
C20 C19 C14 108.51(15) . . ?
C20 C19 C18 107.64(16) . . ?
C22 C19 C14 114.06(16) . . ?
C22 C19 C18 111.13(16) . . ?
C22 C19 C20 107.95(17) . . ?
C4 C5 Cl18 117.35(16) . . ?
C6 C5 Cl18 120.72(16) . . ?
C6 C5 C4 121.91(19) . . ?
C2 C1 C6 119.87(19) . . ?
C2 C1 C8 119.02(19) . . ?
C6 C1 C8 121.1(2) . . ?
O5 C18 C19 108.02(15) . . ?
O5 C18 H18 108.0 . . ?
O5 C18 C17 110.93(16) . . ?
C19 C18 H18 108.0 . . ?
C17 C18 C19 113.81(16) . . ?
C17 C18 H18 108.0 . . ?
C18 C17 H17A 109.3 . . ?
C18 C17 H17B 109.3 . . ?
C18 C17 C16 111.44(16) . . ?
H17A C17 H17B 108.0 . . ?
C16 C17 H17A 109.3 . . ?
C16 C17 H17B 109.3 . . ?
C15 C16 H16A 109.0 . . ?
C15 C16 H16B 109.0 . . ?
C17 C16 C15 112.73(16) . . ?
C17 C16 H16A 109.0 . . ?
C17 C16 H16B 109.0 . . ?
H16A C16 H16B 107.8 . . ?
C15 C21 H21A 109.5 . . ?
C15 C21 H21B 109.5 . . ?
C15 C21 H21C 109.5 . . ?
H21A C21 H21B 109.5 . . ?
H21A C21 H21C 109.5 . . ?
H21B C21 H21C 109.5 . . ?
C14 C13 H13A 109.6 . . ?
C14 C13 H13B 109.6 . . ?
H13A C13 H13B 108.2 . . ?
C12 C13 C14 110.06(16) . . ?
C12 C13 H13A 109.6 . . ?
C12 C13 H13B 109.6 . . ?
C19 C20 H20A 109.5 . . ?
C19 C20 H20B 109.5 . . ?
C19 C20 H20C 109.5 . . ?
H20A C20 H20B 109.5 . . ?
H20A C20 H20C 109.5 . . ?
H20B C20 H20C 109.5 . . ?
C19 C22 H22A 109.5 . . ?
C19 C22 H22B 109.5 . . ?
C19 C22 H22C 109.5 . . ?
H22A C22 H22B 109.5 . . ?
H22A C22 H22C 109.5 . . ?
H22B C22 H22C 109.5 . . ?
C11 C23 H23A 109.5 . . ?
C11 C23 H23B 109.5 . . ?
C11 C23 H23C 109.5 . . ?
H23A C23 H23B 109.5 . . ?
H23A C23 H23C 109.5 . . ?
H23B C23 H23C 109.5 . . ?
O1 C8 C1 124.3(2) . . ?
O1 C8 H8 117.8 . . ?
C1 C8 H8 117.8 . . ?
C11 C12 H12A 109.0 . . ?
C11 C12 H12B 109.0 . . ?
C13 C12 C11 112.84(16) . . ?
C13 C12 H12A 109.0 . . ?
C13 C12 H12B 109.0 . . ?
H12A C12 H12B 107.8 . . ?
C6 C7 H7A 109.5 . . ?
C6 C7 H7B 109.5 . . ?
C6 C7 H7C 109.5 . . ?
H7A C7 H7B 109.5 . . ?
H7A C7 H7C 109.5 . . ?
H7B C7 H7C 109.5 . . ?

loop_
_geom_bond_atom_site_label_1
_geom_bond_atom_site_label_2
_geom_bond_distance
_geom_bond_site_symmetry_2
_geom_bond_publ_flag
Cl18 C5 1.742(2) . ?
O4 C11 1.459(2) . ?
O4 H4 0.84(4) . ?
O5 C18 1.446(2) . ?
O5 H5 0.86(4) . ?
O3 H3 0.8200 . ?
O3 C4 1.351(2) . ?
O2 H2 0.8200 . ?
O2 C2 1.347(2) . ?
O1 C8 1.234(3) . ?
C2 C3 1.397(3) . ?
C2 C1 1.412(3) . ?
C4 C3 1.397(3) . ?
C4 C5 1.410(3) . ?
C3 C9 1.512(3) . ?
C9 H9A 0.9700 . ?
C9 H9B 0.9700 . ?
C9 C10 1.557(3) . ?
C10 H10 0.9800 . ?
C10 C15 1.568(2) . ?
C10 C11 1.547(3) . ?
C15 C14 1.559(3) . ?
C15 C16 1.539(3) . ?
C15 C21 1.545(3) . ?
C14 H14 0.9800 . ?
C14 C19 1.563(2) . ?
C14 C13 1.534(3) . ?
C11 C23 1.528(3) . ?
C11 C12 1.528(3) . ?
C6 C5 1.383(3) . ?
C6 C1 1.415(3) . ?
C6 C7 1.510(3) . ?
C19 C18 1.541(3) . ?
C19 C20 1.539(3) . ?
C19 C22 1.536(3) . ?
C1 C8 1.445(3) . ?
C18 H18 0.9800 . ?
C18 C17 1.510(3) . ?
C17 H17A 0.9700 . ?
C17 H17B 0.9700 . ?
C17 C16 1.533(2) . ?
C16 H16A 0.9700 . ?
C16 H16B 0.9700 . ?
C21 H21A 0.9600 . ?
C21 H21B 0.9600 . ?
C21 H21C 0.9600 . ?
C13 H13A 0.9700 . ?
C13 H13B 0.9700 . ?
C13 C12 1.526(3) . ?
C20 H20A 0.9600 . ?
C20 H20B 0.9600 . ?
C20 H20C 0.9600 . ?
C22 H22A 0.9600 . ?
C22 H22B 0.9600 . ?
C22 H22C 0.9600 . ?
C23 H23A 0.9600 . ?
C23 H23B 0.9600 . ?
C23 H23C 0.9600 . ?
C8 H8 0.9300 . ?
C12 H12A 0.9700 . ?
C12 H12B 0.9700 . ?
C7 H7A 0.9600 . ?
C7 H7B 0.9600 . ?
C7 H7C 0.9600 . ?

loop_
_geom_torsion_atom_site_label_1
_geom_torsion_atom_site_label_2
_geom_torsion_atom_site_label_3
_geom_torsion_atom_site_label_4
_geom_torsion
_geom_torsion_site_symmetry_1
_geom_torsion_site_symmetry_2
_geom_torsion_site_symmetry_3
_geom_torsion_site_symmetry_4
_geom_torsion_publ_flag
O4 C11 C12 C13 -163.56(17) . . . . ?
O5 C18 C17 C16 179.55(16) . . . . ?
O3 C4 C3 C2 179.53(17) . . . . ?
O3 C4 C3 C9 1.4(3) . . . . ?
O3 C4 C5 Cl18 -2.8(2) . . . . ?
O3 C4 C5 C6 176.11(17) . . . . ?
O2 C2 C3 C4 -175.64(16) . . . . ?
O2 C2 C3 C9 2.5(3) . . . . ?
O2 C2 C1 C6 176.73(17) . . . . ?
O2 C2 C1 C8 -3.6(3) . . . . ?
C2 C3 C9 C10 114.7(2) . . . . ?
C2 C1 C8 O1 -1.3(3) . . . . ?
C4 C3 C9 C10 -67.2(2) . . . . ?
C3 C2 C1 C6 -4.2(3) . . . . ?
C3 C2 C1 C8 175.46(18) . . . . ?
C3 C4 C5 Cl18 178.62(14) . . . . ?
C3 C4 C5 C6 -2.5(3) . . . . ?
C3 C9 C10 C15 -96.1(2) . . . . ?
C3 C9 C10 C11 131.87(17) . . . . ?
C9 C10 C15 C14 174.61(15) . . . . ?
C9 C10 C15 C16 59.1(2) . . . . ?
C9 C10 C15 C21 -60.3(2) . . . . ?
C9 C10 C11 O4 -60.08(19) . . . . ?
C9 C10 C11 C23 57.9(2) . . . . ?
C9 C10 C11 C12 -175.72(16) . . . . ?
C10 C15 C14 C19 -167.56(16) . . . . ?
C10 C15 C14 C13 59.43(19) . . . . ?
C10 C15 C16 C17 166.81(16) . . . . ?
C10 C11 C12 C13 -51.3(2) . . . . ?
C15 C10 C11 O4 167.75(15) . . . . ?
C15 C10 C11 C23 -74.3(2) . . . . ?
C15 C10 C11 C12 52.1(2) . . . . ?
C15 C14 C19 C18 52.1(2) . . . . ?
C15 C14 C19 C20 168.11(17) . . . . ?
C15 C14 C19 C22 -71.5(2) . . . . ?
C15 C14 C13 C12 -62.1(2) . . . . ?
C14 C15 C16 C17 52.7(2) . . . . ?
C14 C19 C18 O5 -176.68(15) . . . . ?
C14 C19 C18 C17 -53.0(2) . . . . ?
C14 C13 C12 C11 57.2(2) . . . . ?
C11 C10 C15 C14 -55.5(2) . . . . ?
C11 C10 C15 C16 -170.98(16) . . . . ?
C11 C10 C15 C21 69.6(2) . . . . ?
C6 C1 C8 O1 178.4(2) . . . . ?
C19 C14 C13 C12 163.63(17) . . . . ?
C19 C18 C17 C16 57.5(2) . . . . ?
C5 C4 C3 C2 -2.0(3) . . . . ?
C5 C4 C3 C9 179.90(17) . . . . ?
C5 C6 C1 C2 -0.3(3) . . . . ?
C5 C6 C1 C8 -179.98(18) . . . . ?
C1 C2 C3 C4 5.3(3) . . . . ?
C1 C2 C3 C9 -176.61(17) . . . . ?
C1 C6 C5 Cl18 -177.54(14) . . . . ?
C1 C6 C5 C4 3.6(3) . . . . ?
C18 C17 C16 C15 -57.0(2) . . . . ?
C16 C15 C14 C19 -52.5(2) . . . . ?
C16 C15 C14 C13 174.45(16) . . . . ?
C21 C15 C14 C19 68.3(2) . . . . ?
C21 C15 C14 C13 -64.7(2) . . . . ?
C21 C15 C16 C17 -71.4(2) . . . . ?
C13 C14 C19 C18 -176.40(17) . . . . ?
C13 C14 C19 C20 -60.3(2) . . . . ?
C13 C14 C19 C22 60.0(2) . . . . ?
C20 C19 C18 O5 66.69(19) . . . . ?
C20 C19 C18 C17 -169.67(16) . . . . ?
C22 C19 C18 O5 -51.3(2) . . . . ?
C22 C19 C18 C17 72.3(2) . . . . ?
C23 C11 C12 C13 77.5(2) . . . . ?
C7 C6 C5 Cl18 3.2(3) . . . . ?
C7 C6 C5 C4 -175.7(2) . . . . ?
C7 C6 C1 C2 178.9(2) . . . . ?
C7 C6 C1 C8 -0.7(3) . . . . ?
